data_8106754
loop_
_publ_author_name
'Xing-An, Cheng'
'Zhan-Mei, Liu'
'Wei-Xin, Liang'
'Bo, Wu'
'Xu-Hong, Jiang'

_publ_section_title
;
 The crystal structure of the Matrine derivative:
 12-(1H-indol-1-yl)dodecahydro-1H,5H,10H-dipyrido[2,1-f:3&#x2032;,2&#x2032;,1&#x2032;-ij][1,6]naphthyridin-10-one
 hydrate, C23H29N3O
;
_journal_issue 6
_journal_name_full 'Zeitschrift f\"ur Kristallographie - New Crystal Structures'
_journal_page_first 1017
_journal_page_last 1019
_journal_paper_doi 10.1515/ncrs-2017-0144
_journal_volume 232
_journal_year 2017
_chemical_absolute_configuration ad
_chemical_formula_moiety 'C23 H29 N3 O, H2 O'
_chemical_formula_sum 'C23 H31 N3 O2'
_chemical_formula_weight 381.51
_space_group_crystal_system orthorhombic
_space_group_IT_number 19
_space_group_name_Hall 'P 2ac 2ab'
_space_group_name_H-M_alt 'P 21 21 21'
_atom_sites_solution_hydrogens geom
_atom_sites_solution_primary direct
_atom_sites_solution_secondary difmap
_cell_angle_alpha 90.00
_cell_angle_beta 90.00
_cell_angle_gamma 90.00
_cell_formula_units_Z 8
_cell_length_a 8.62130(10)
_cell_length_b 18.25770(10)
_cell_length_c 25.6873(2)
_cell_measurement_reflns_used 23900
_cell_measurement_temperature 293(2)
_cell_measurement_theta_max 73.8850
_cell_measurement_theta_min 4.8120
_cell_volume 4043.31(6)
_computing_molecular_graphics 'Olex2 (Dolomanov et al., 2009)'
_computing_publication_material 'Olex2 (Dolomanov et al., 2009)'
_computing_structure_refinement 'XL (Sheldrick, 2008)'
_computing_structure_solution 'XS (Sheldrick, 2008)'
_diffrn_ambient_temperature 293(2)
_diffrn_measured_fraction_theta_full 0.993
_diffrn_measured_fraction_theta_max 0.993
_diffrn_measurement_device_type 'multiwire proportional'
_diffrn_measurement_method 'phi and omega scans'
_diffrn_radiation_monochromator graphite
_diffrn_radiation_type CuK\a
_diffrn_radiation_wavelength 1.54178
_diffrn_reflns_av_R_equivalents 0.0391
_diffrn_reflns_av_unetI/netI 0.0250
_diffrn_reflns_limit_h_max 7
_diffrn_reflns_limit_h_min -10
_diffrn_reflns_limit_k_max 22
_diffrn_reflns_limit_k_min -22
_diffrn_reflns_limit_l_max 30
_diffrn_reflns_limit_l_min -31
_diffrn_reflns_number 38567
_diffrn_reflns_theta_full 74.06
_diffrn_reflns_theta_max 74.06
_diffrn_reflns_theta_min 3.44
_diffrn_source 'fine-focus sealed tube'
_exptl_absorpt_coefficient_mu 0.636
_exptl_absorpt_correction_T_max 1.00000
_exptl_absorpt_correction_T_min 0.03068
_exptl_absorpt_correction_type multi-scan
_exptl_crystal_colour colorless
_exptl_crystal_density_diffrn 1.253
_exptl_crystal_density_method 'not measured'
_exptl_crystal_description block
_exptl_crystal_F_000 1648
_exptl_crystal_size_max 0.36
_exptl_crystal_size_mid 0.3
_exptl_crystal_size_min 0.20
_refine_diff_density_max 0.161
_refine_diff_density_min -0.186
_refine_diff_density_rms 0.035
_refine_ls_abs_structure_details 'Flack H D (1983), Acta Cryst. A39, 876-881'
_refine_ls_abs_structure_Flack 0.08(12)
_refine_ls_extinction_method none
_refine_ls_goodness_of_fit_ref 1.001
_refine_ls_hydrogen_treatment mixed
_refine_ls_matrix_type full
_refine_ls_number_parameters 521
_refine_ls_number_reflns 8120
_refine_ls_number_restraints 0
_refine_ls_restrained_S_all 1.001
_refine_ls_R_factor_all 0.0318
_refine_ls_R_factor_gt 0.0305
_refine_ls_shift/su_max 0.000
_refine_ls_shift/su_mean 0.000
_refine_ls_structure_factor_coef Fsqd
_refine_ls_weighting_details 'calc w=1/[\s^2^(Fo^2^)+(0.0490P)^2^+0.4500P] where P=(Fo^2^+2Fc^2^)/3'
_refine_ls_weighting_scheme calc
_refine_ls_wR_factor_gt 0.0793
_refine_ls_wR_factor_ref 0.0807
_reflns_number_gt 7843
_reflns_number_total 8120
_reflns_threshold_expression >2sigma(I)
_cod_data_source_file suppl_ncrs-2017-0144_suppl.cif
_cod_data_source_block p212121
_cod_database_code 8106754
_olex2_refinement_description
;
1. Fixed Uiso
 At 1.2 times of:
  All C(H) groups, All C(H,H) groups
2.a Ternary CH refined with riding coordinates:
 C11'(H11'), C13'(H13'), C6'(H6'), C5'(H5'), C7'(H7'), C11(H11), C6(H6),
 C7(H7), C13(H13), C5(H5)
2.b Secondary CH2 refined with riding coordinates:
 C14'(H14A,H14B), C2'(H2'A,H2'B), C17'(H17A,H17B), C8'(H8'A,H8'B), C10'(H10A,
 H10B), C9'(H9'A,H9'B), C4'(H4'A,H4'B), C12'(H12A,H12B), C3'(H3'A,H3'B),
 C17(H17C,H17D), C9(H9A,H9B), C8(H8A,H8B), C3(H3A,H3B), C2(H2A,H2B), C12(H12C,
 H12D), C10(H10C,H10D), C14(H14C,H14D), C4(H4A,H4B)
2.c Aromatic/amide H refined with riding coordinates:
 C25'(H25'), C23'(H23'), C22'(H22'), C20'(H20'), C21'(H21'), C24'(H24'),
 C25(H25), C23(H23), C24(H24), C21(H21), C20(H20), C22(H22)
;
_olex2_submission_special_instructions 'No special instructions were received'

loop_
_space_group_symop_id
_space_group_symop_operation_xyz
1 'x, y, z'
2 '-x+1/2, -y, z+1/2'
3 'x+1/2, -y+1/2, -z'
4 '-x, y+1/2, -z+1/2'

loop_
_atom_site_label
_atom_site_type_symbol
_atom_site_fract_x
_atom_site_fract_y
_atom_site_fract_z
_atom_site_U_iso_or_equiv
_atom_site_adp_type
_atom_site_occupancy
_atom_site_calc_flag
_atom_site_disorder_assembly
_atom_site_disorder_group
_atom_site_refinement_flags_posn
N1' N 0.74083(12) 0.07011(6) 0.28353(4) 0.0258(2) Uani 1 d . . .
C2' C 0.89274(16) 0.06038(9) 0.30794(6) 0.0340(3) Uani 1 d . . .
H2'A H 0.8990 0.0116 0.3227 0.041 Uiso 1 calc . . R
H2'B H 0.9039 0.0954 0.3361 0.041 Uiso 1 calc . . R
C3' C 1.02461(15) 0.07085(9) 0.26943(6) 0.0356(3) Uani 1 d . . .
H3'A H 1.0193 0.0334 0.2427 0.043 Uiso 1 calc . . R
H3'B H 1.1232 0.0661 0.2873 0.043 Uiso 1 calc . . R
C4' C 1.01348(15) 0.14630(9) 0.24436(6) 0.0329(3) Uani 1 d . . .
H4'A H 1.0906 0.1504 0.2170 0.040 Uiso 1 calc . . R
H4'B H 1.0352 0.1836 0.2702 0.040 Uiso 1 calc . . R
C5' C 0.85187(14) 0.15903(7) 0.22143(5) 0.0257(3) Uani 1 d . . .
H5' H 0.8445 0.2105 0.2109 0.031 Uiso 1 calc . . R
C6' C 0.72494(14) 0.14408(7) 0.26169(5) 0.0225(2) Uani 1 d . . .
H6' H 0.7350 0.1798 0.2900 0.027 Uiso 1 calc . . R
C7' C 0.56495(13) 0.15343(7) 0.23640(5) 0.0219(2) Uani 1 d . . .
H7' H 0.5562 0.2042 0.2244 0.026 Uiso 1 calc . . R
C8' C 0.44009(14) 0.14068(8) 0.27769(5) 0.0295(3) Uani 1 d . . .
H8'A H 0.4486 0.1777 0.3046 0.035 Uiso 1 calc . . R
H8'B H 0.3383 0.1449 0.2619 0.035 Uiso 1 calc . . R
C9' C 0.45798(15) 0.06524(10) 0.30179(6) 0.0360(3) Uani 1 d . . .
H9'A H 0.4371 0.0280 0.2758 0.043 Uiso 1 calc . . R
H9'B H 0.3837 0.0594 0.3298 0.043 Uiso 1 calc . . R
C10' C 0.62156(16) 0.05566(9) 0.32280(5) 0.0355(3) Uani 1 d . . .
H10A H 0.6366 0.0887 0.3520 0.043 Uiso 1 calc . . R
H10B H 0.6336 0.0060 0.3356 0.043 Uiso 1 calc . . R
C11' C 0.54679(13) 0.10304(6) 0.18859(5) 0.0192(2) Uani 1 d . . .
H11' H 0.5604 0.0523 0.2001 0.023 Uiso 1 calc . . R
C12' C 0.38618(13) 0.11015(7) 0.16423(5) 0.0209(2) Uani 1 d . . .
H12A H 0.3118 0.0837 0.1854 0.025 Uiso 1 calc . . R
H12B H 0.3561 0.1613 0.1640 0.025 Uiso 1 calc . . R
C13' C 0.38059(13) 0.08069(6) 0.10895(5) 0.0209(2) Uani 1 d . . .
H13' H 0.2762 0.0893 0.0951 0.025 Uiso 1 calc . . R
C14' C 0.49483(14) 0.12404(6) 0.07620(5) 0.0231(2) Uani 1 d . . .
H14A H 0.5062 0.0999 0.0428 0.028 Uiso 1 calc . . R
H14B H 0.4516 0.1723 0.0698 0.028 Uiso 1 calc . . R
C15' C 0.65406(14) 0.13309(6) 0.10019(5) 0.0207(2) Uani 1 d . . .
N16' N 0.67150(11) 0.12046(6) 0.15120(4) 0.0219(2) Uani 1 d . . .
C17' C 0.82799(14) 0.11180(8) 0.17319(5) 0.0259(3) Uani 1 d . . .
H17A H 0.9042 0.1251 0.1471 0.031 Uiso 1 calc . . R
H17B H 0.8444 0.0608 0.1822 0.031 Uiso 1 calc . . R
O18' O 0.76480(10) 0.14995(5) 0.07147(3) 0.02536(19) Uani 1 d . . .
N19' N 0.41092(12) 0.00158(5) 0.10717(4) 0.0204(2) Uani 1 d . . .
C20' C 0.54803(14) -0.03454(7) 0.09693(5) 0.0236(2) Uani 1 d . . .
H20' H 0.6406 -0.0120 0.0875 0.028 Uiso 1 calc . . R
C21' C 0.52813(16) -0.10826(7) 0.10261(5) 0.0268(3) Uani 1 d . . .
H21' H 0.6031 -0.1442 0.0976 0.032 Uiso 1 calc . . R
C22' C 0.27984(19) -0.18164(8) 0.12925(6) 0.0340(3) Uani 1 d . . .
H22' H 0.3231 -0.2283 0.1281 0.041 Uiso 1 calc . . R
C23' C 0.12632(19) -0.17240(8) 0.14223(6) 0.0377(3) Uani 1 d . . .
H23' H 0.0658 -0.2133 0.1496 0.045 Uiso 1 calc . . R
C24' C 0.05930(16) -0.10259(9) 0.14465(6) 0.0339(3) Uani 1 d . . .
H24' H -0.0448 -0.0980 0.1536 0.041 Uiso 1 calc . . R
C25' C 0.14492(15) -0.04024(8) 0.13400(5) 0.0272(3) Uani 1 d . . .
H25' H 0.1008 0.0062 0.1358 0.033 Uiso 1 calc . . R
C26' C 0.30079(14) -0.04997(7) 0.12040(5) 0.0218(2) Uani 1 d . . .
C27' C 0.37065(16) -0.11980(7) 0.11769(5) 0.0256(3) Uani 1 d . . .
N1 N 0.56425(12) 0.62700(6) 0.05129(4) 0.0238(2) Uani 1 d . . .
C2 C 0.62153(17) 0.70209(7) 0.05779(7) 0.0352(3) Uani 1 d . . .
H2A H 0.5582 0.7271 0.0834 0.042 Uiso 1 calc . . R
H2B H 0.6113 0.7281 0.0250 0.042 Uiso 1 calc . . R
C3 C 0.78966(17) 0.70419(7) 0.07504(7) 0.0347(3) Uani 1 d . . .
H3A H 0.7998 0.6811 0.1089 0.042 Uiso 1 calc . . R
H3B H 0.8238 0.7546 0.0781 0.042 Uiso 1 calc . . R
C4 C 0.89048(16) 0.66403(7) 0.03543(6) 0.0313(3) Uani 1 d . . .
H4A H 0.8909 0.6910 0.0029 0.038 Uiso 1 calc . . R
H4B H 0.9963 0.6616 0.0481 0.038 Uiso 1 calc . . R
C5 C 0.82989(14) 0.58662(6) 0.02594(5) 0.0225(2) Uani 1 d . . .
H5 H 0.8859 0.5666 -0.0041 0.027 Uiso 1 calc . . R
C6 C 0.65623(14) 0.58709(6) 0.01221(5) 0.0213(2) Uani 1 d . . .
H6 H 0.6435 0.6117 -0.0214 0.026 Uiso 1 calc . . R
C7 C 0.59632(14) 0.50821(6) 0.00692(5) 0.0210(2) Uani 1 d . . .
H7 H 0.6537 0.4852 -0.0217 0.025 Uiso 1 calc . . R
C8 C 0.42432(15) 0.50899(7) -0.00854(5) 0.0260(3) Uani 1 d . . .
H8A H 0.4137 0.5290 -0.0433 0.031 Uiso 1 calc . . R
H8B H 0.3849 0.4592 -0.0090 0.031 Uiso 1 calc . . R
C9 C 0.32931(14) 0.55472(8) 0.02939(5) 0.0281(3) Uani 1 d . . .
H9A H 0.2238 0.5593 0.0167 0.034 Uiso 1 calc . . R
H9B H 0.3260 0.5306 0.0630 0.034 Uiso 1 calc . . R
C10 C 0.40049(15) 0.63013(7) 0.03531(6) 0.0301(3) Uani 1 d . . .
H10C H 0.3928 0.6560 0.0024 0.036 Uiso 1 calc . . R
H10D H 0.3421 0.6576 0.0610 0.036 Uiso 1 calc . . R
C11 C 0.62982(14) 0.46343(6) 0.05660(4) 0.0195(2) Uani 1 d . . .
H11 H 0.5798 0.4879 0.0861 0.023 Uiso 1 calc . . R
C12 C 0.56533(15) 0.38624(7) 0.05242(5) 0.0251(3) Uani 1 d . . .
H12C H 0.5727 0.3701 0.0165 0.030 Uiso 1 calc . . R
H12D H 0.4564 0.3869 0.0619 0.030 Uiso 1 calc . . R
C13 C 0.64980(16) 0.33161(7) 0.08708(5) 0.0269(3) Uani 1 d . . .
H13 H 0.6058 0.2829 0.0808 0.032 Uiso 1 calc . . R
C14 C 0.81842(17) 0.33058(7) 0.07025(6) 0.0326(3) Uani 1 d . . .
H14C H 0.8766 0.2999 0.0941 0.039 Uiso 1 calc . . R
H14D H 0.8253 0.3085 0.0360 0.039 Uiso 1 calc . . R
C15 C 0.89277(15) 0.40555(7) 0.06847(5) 0.0267(3) Uani 1 d . . .
N16 N 0.79929(12) 0.46406(5) 0.06521(4) 0.0217(2) Uani 1 d . . .
C17 C 0.86376(14) 0.53735(6) 0.07247(5) 0.0221(2) Uani 1 d . . .
H17C H 0.9751 0.5337 0.0773 0.027 Uiso 1 calc . . R
H17D H 0.8198 0.5591 0.1036 0.027 Uiso 1 calc . . R
O18 O 1.03566(11) 0.41139(5) 0.07156(5) 0.0363(2) Uani 1 d . . .
N19 N 0.63303(13) 0.34846(6) 0.14266(4) 0.0276(2) Uani 1 d . . .
C20 C 0.74580(18) 0.37074(8) 0.17771(6) 0.0347(3) Uani 1 d . . .
H20 H 0.8495 0.3787 0.1695 0.042 Uiso 1 calc . . R
C21 C 0.6833(2) 0.37917(9) 0.22567(6) 0.0409(4) Uani 1 d . . .
H21 H 0.7357 0.3938 0.2556 0.049 Uiso 1 calc . . R
C22 C 0.3982(2) 0.35928(10) 0.25712(7) 0.0503(4) Uani 1 d . . .
H22 H 0.4128 0.3723 0.2918 0.060 Uiso 1 calc . . R
C23 C 0.2544(2) 0.33760(11) 0.23985(7) 0.0539(4) Uani 1 d . . .
H23 H 0.1717 0.3365 0.2631 0.065 Uiso 1 calc . . R
C24 C 0.2305(2) 0.31723(9) 0.18792(7) 0.0428(4) Uani 1 d . . .
H24 H 0.1324 0.3021 0.1774 0.051 Uiso 1 calc . . R
C25 C 0.34933(17) 0.31915(8) 0.15213(6) 0.0315(3) Uani 1 d . . .
H25 H 0.3332 0.3058 0.1176 0.038 Uiso 1 calc . . R
C26 C 0.49531(17) 0.34203(7) 0.16959(5) 0.0279(3) Uani 1 d . . .
C27 C 0.5227(2) 0.36160(8) 0.22203(6) 0.0359(3) Uani 1 d . . .
O1W O 0.20777(11) 0.29923(5) 0.02952(4) 0.0295(2) Uani 1 d . . .
O2W O 0.09101(12) 0.17699(6) 0.08043(5) 0.0377(2) Uani 1 d . . .
H1WA H 0.229(2) 0.3133(11) 0.0001(9) 0.048(5) Uiso 1 d . . .
H2WA H -0.011(3) 0.1734(13) 0.0756(9) 0.062(6) Uiso 1 d . . .
H1WB H 0.164(3) 0.3366(12) 0.0448(9) 0.057(6) Uiso 1 d . . .
H2WB H 0.122(2) 0.2160(12) 0.0602(8) 0.052(6) Uiso 1 d . . .

loop_
_atom_site_aniso_label
_atom_site_aniso_U_11
_atom_site_aniso_U_22
_atom_site_aniso_U_33
_atom_site_aniso_U_23
_atom_site_aniso_U_13
_atom_site_aniso_U_12
O18' 0.0261(4) 0.0278(4) 0.0223(4) 0.0033(3) 0.0017(4) -0.0018(4)
N16' 0.0183(5) 0.0274(5) 0.0199(5) 0.0018(4) 0.0006(4) 0.0025(4)
C27' 0.0349(7) 0.0208(6) 0.0212(6) 0.0002(4) -0.0026(5) 0.0000(5)
C11' 0.0172(5) 0.0196(5) 0.0208(6) -0.0005(4) 0.0003(4) 0.0004(4)
O2W 0.0267(5) 0.0353(5) 0.0512(7) 0.0139(5) -0.0026(5) 0.0039(4)
N19' 0.0204(5) 0.0177(4) 0.0230(5) -0.0011(4) -0.0013(4) -0.0003(4)
C15' 0.0245(6) 0.0152(5) 0.0223(6) 0.0004(4) 0.0001(5) 0.0006(4)
C13' 0.0192(5) 0.0182(5) 0.0254(6) -0.0014(4) -0.0044(4) 0.0023(4)
C14' 0.0268(6) 0.0202(5) 0.0225(6) 0.0015(4) -0.0048(5) -0.0007(5)
C6' 0.0203(5) 0.0253(6) 0.0219(6) -0.0048(5) -0.0020(5) -0.0003(5)
N1' 0.0207(5) 0.0344(6) 0.0222(5) 0.0053(4) -0.0012(4) 0.0005(4)
C26' 0.0259(6) 0.0215(6) 0.0180(6) 0.0002(4) -0.0026(4) -0.0024(5)
C2' 0.0261(6) 0.0490(8) 0.0270(7) 0.0071(6) -0.0058(5) 0.0044(6)
C17' 0.0165(5) 0.0388(7) 0.0225(6) 0.0043(5) 0.0021(5) 0.0050(5)
C5' 0.0182(6) 0.0277(6) 0.0313(6) 0.0035(5) -0.0015(5) -0.0027(5)
C25' 0.0263(6) 0.0305(6) 0.0249(6) 0.0002(5) -0.0013(5) -0.0023(5)
C23' 0.0447(8) 0.0325(7) 0.0360(8) 0.0055(6) 0.0013(6) -0.0151(6)
C22' 0.0472(8) 0.0213(6) 0.0334(7) 0.0028(5) -0.0008(6) -0.0037(6)
C20' 0.0218(6) 0.0244(6) 0.0246(6) -0.0030(5) 0.0003(5) 0.0019(5)
C21' 0.0318(6) 0.0221(6) 0.0265(6) -0.0019(5) 0.0001(5) 0.0053(5)
C8' 0.0190(6) 0.0456(8) 0.0237(6) -0.0095(6) 0.0010(5) 0.0036(5)
C7' 0.0193(5) 0.0231(5) 0.0232(6) -0.0037(4) -0.0006(5) 0.0017(4)
C10' 0.0283(7) 0.0537(9) 0.0244(7) 0.0108(6) 0.0008(5) -0.0011(6)
C9' 0.0243(6) 0.0590(9) 0.0248(7) 0.0086(6) 0.0056(5) -0.0061(6)
C4' 0.0173(5) 0.0474(8) 0.0340(7) 0.0021(6) -0.0032(5) -0.0057(6)
C24' 0.0290(6) 0.0424(8) 0.0302(7) 0.0045(6) 0.0023(5) -0.0090(6)
C12' 0.0163(5) 0.0217(5) 0.0248(6) -0.0032(4) -0.0011(4) 0.0021(4)
C3' 0.0198(6) 0.0543(9) 0.0326(7) 0.0069(6) -0.0055(5) 0.0059(6)
O1W 0.0314(5) 0.0304(5) 0.0268(5) 0.0054(4) 0.0045(4) 0.0031(4)
N1 0.0236(5) 0.0177(5) 0.0303(6) -0.0031(4) 0.0008(4) 0.0010(4)
N16 0.0225(5) 0.0162(4) 0.0263(5) -0.0008(4) -0.0014(4) -0.0003(4)
C11 0.0205(5) 0.0183(5) 0.0197(6) -0.0015(4) 0.0005(4) -0.0021(4)
O18 0.0239(4) 0.0296(5) 0.0555(6) -0.0026(5) 0.0011(4) 0.0056(4)
C6 0.0241(6) 0.0197(5) 0.0200(6) 0.0032(4) 0.0010(5) 0.0000(4)
C7 0.0243(6) 0.0213(5) 0.0176(5) -0.0022(4) 0.0009(4) -0.0005(5)
C26 0.0368(7) 0.0204(5) 0.0265(6) 0.0041(5) -0.0015(6) 0.0013(5)
C15 0.0286(6) 0.0216(6) 0.0300(7) -0.0014(5) 0.0028(5) 0.0032(5)
C17 0.0216(5) 0.0188(5) 0.0260(6) -0.0016(5) -0.0011(5) -0.0026(4)
C9 0.0214(6) 0.0341(7) 0.0288(7) -0.0010(5) -0.0023(5) 0.0003(5)
C8 0.0277(6) 0.0290(6) 0.0213(6) -0.0004(5) -0.0046(5) -0.0022(5)
C3 0.0361(7) 0.0175(6) 0.0504(9) -0.0054(6) -0.0022(7) -0.0037(5)
N19 0.0322(6) 0.0219(5) 0.0287(6) 0.0030(4) -0.0044(5) 0.0004(4)
C25 0.0375(7) 0.0293(6) 0.0278(7) 0.0036(5) -0.0017(6) -0.0012(6)
C2 0.0356(7) 0.0174(6) 0.0526(9) -0.0037(6) -0.0015(7) 0.0030(5)
C12 0.0309(6) 0.0207(6) 0.0238(6) -0.0010(5) -0.0015(5) -0.0065(5)
C27 0.0519(9) 0.0282(6) 0.0275(7) 0.0036(5) -0.0054(6) -0.0003(6)
C10 0.0254(6) 0.0278(6) 0.0370(7) -0.0006(5) -0.0010(6) 0.0060(5)
C23 0.0591(11) 0.0633(11) 0.0392(9) -0.0023(8) 0.0165(8) -0.0039(9)
C14 0.0365(7) 0.0181(6) 0.0432(8) -0.0014(5) 0.0041(6) 0.0038(5)
C13 0.0335(7) 0.0162(5) 0.0311(7) -0.0017(5) 0.0008(5) -0.0025(5)
C5 0.0229(5) 0.0191(6) 0.0253(6) 0.0007(4) 0.0041(5) -0.0015(5)
C24 0.0400(8) 0.0464(9) 0.0420(9) 0.0018(7) 0.0031(7) -0.0019(7)
C21 0.0544(9) 0.0373(8) 0.0309(8) 0.0039(6) -0.0149(7) -0.0059(7)
C20 0.0371(7) 0.0279(6) 0.0390(8) 0.0064(6) -0.0120(6) -0.0028(6)
C4 0.0281(6) 0.0233(6) 0.0426(8) 0.0052(5) 0.0011(6) -0.0058(5)
C22 0.0719(12) 0.0509(9) 0.0280(8) -0.0028(7) 0.0059(8) -0.0032(9)

loop_
_atom_type_symbol
_atom_type_description
_atom_type_scat_dispersion_real
_atom_type_scat_dispersion_imag
_atom_type_scat_source
C C 0.0181 0.0091 'International Tables Vol C Tables 4.2.6.8 and 6.1.1.4'
H H 0.0000 0.0000 'International Tables Vol C Tables 4.2.6.8 and 6.1.1.4'
N N 0.0311 0.0180 'International Tables Vol C Tables 4.2.6.8 and 6.1.1.4'
O O 0.0492 0.0322 'International Tables Vol C Tables 4.2.6.8 and 6.1.1.4'

loop_
_geom_angle_atom_site_label_1
_geom_angle_atom_site_label_2
_geom_angle_atom_site_label_3
_geom_angle
_geom_angle_site_symmetry_1
_geom_angle_site_symmetry_3
C15' N16' C11' 126.29(10) . .
C15' N16' C17' 119.82(10) . .
C17' N16' C11' 113.26(9) . .
C26' C27' C21' 106.62(11) . .
C22' C27' C26' 118.51(13) . .
C22' C27' C21' 134.87(13) . .
N16' C11' C7' 108.39(9) . .
N16' C11' C12' 112.09(10) . .
C12' C11' C7' 111.60(9) . .
C26' N19' C13' 122.75(10) . .
C26' N19' C20' 108.09(10) . .
C20' N19' C13' 128.97(10) . .
O18' C15' N16' 122.42(11) . .
O18' C15' C14' 118.77(11) . .
N16' C15' C14' 118.78(10) . .
N19' C13' C14' 112.34(10) . .
N19' C13' C12' 111.81(10) . .
C14' C13' C12' 108.23(10) . .
C15' C14' C13' 114.82(10) . .
N1' C6' C5' 110.82(10) . .
N1' C6' C7' 110.35(10) . .
C5' C6' C7' 109.70(10) . .
C2' N1' C6' 111.03(10) . .
C2' N1' C10' 108.14(10) . .
C10' N1' C6' 111.30(11) . .
N19' C26' C27' 108.09(11) . .
N19' C26' C25' 129.46(12) . .
C25' C26' C27' 122.45(12) . .
N1' C2' C3' 112.05(11) . .
N16' C17' C5' 112.04(10) . .
C17' C5' C6' 110.61(10) . .
C17' C5' C4' 110.50(11) . .
C4' C5' C6' 111.33(11) . .
C24' C25' C26' 117.19(13) . .
C22' C23' C24' 121.28(13) . .
C23' C22' C27' 119.26(14) . .
C21' C20' N19' 110.09(11) . .
C20' C21' C27' 107.10(11) . .
C9' C8' C7' 110.46(11) . .
C6' C7' C11' 111.23(9) . .
C8' C7' C11' 112.96(10) . .
C8' C7' C6' 108.81(10) . .
N1' C10' C9' 112.71(11) . .
C8' C9' C10' 110.08(12) . .
C3' C4' C5' 110.94(11) . .
C25' C24' C23' 121.31(13) . .
C13' C12' C11' 112.47(9) . .
C2' C3' C4' 109.99(12) . .
C2 N1 C6 111.03(10) . .
C2 N1 C10 108.58(10) . .
C10 N1 C6 110.23(10) . .
C15 N16 C11 126.69(10) . .
C15 N16 C17 119.55(10) . .
C17 N16 C11 113.72(9) . .
N16 C11 C7 107.74(9) . .
N16 C11 C12 112.31(10) . .
C12 C11 C7 111.40(10) . .
N1 C6 C7 110.08(9) . .
N1 C6 C5 111.76(10) . .
C7 C6 C5 110.02(10) . .
C6 C7 C11 111.15(9) . .
C8 C7 C11 113.56(10) . .
C8 C7 C6 109.82(10) . .
N19 C26 C25 129.69(13) . .
N19 C26 C27 108.23(13) . .
C25 C26 C27 122.07(14) . .
N16 C15 C14 117.93(11) . .
O18 C15 N16 122.21(12) . .
O18 C15 C14 119.83(12) . .
N16 C17 C5 111.57(10) . .
C10 C9 C8 110.17(11) . .
C9 C8 C7 111.05(10) . .
C2 C3 C4 109.72(12) . .
C26 N19 C13 123.71(11) . .
C26 N19 C20 107.64(12) . .
C20 N19 C13 128.63(12) . .
C24 C25 C26 117.55(14) . .
N1 C2 C3 112.26(11) . .
C11 C12 C13 113.05(10) . .
C26 C27 C21 106.37(14) . .
C22 C27 C26 118.52(15) . .
C22 C27 C21 135.11(15) . .
N1 C10 C9 112.42(10) . .
C22 C23 C24 121.11(17) . .
C15 C14 C13 113.80(11) . .
N19 C13 C12 112.61(10) . .
N19 C13 C14 111.99(11) . .
C14 C13 C12 107.45(11) . .
C17 C5 C6 111.68(10) . .
C17 C5 C4 110.83(10) . .
C4 C5 C6 111.39(10) . .
C25 C24 C23 121.31(16) . .
C20 C21 C27 107.55(14) . .
C21 C20 N19 110.21(14) . .
C5 C4 C3 110.89(11) . .
C23 C22 C27 119.43(15) . .

loop_
_geom_bond_atom_site_label_1
_geom_bond_atom_site_label_2
_geom_bond_distance
_geom_bond_site_symmetry_2
O18' C15' 1.2452(15) .
N16' C11' 1.4764(14) .
N16' C15' 1.3391(16) .
N16' C17' 1.4711(15) .
C27' C26' 1.4116(18) .
C27' C22' 1.4057(19) .
C27' C21' 1.4275(19) .
C11' C7' 1.5423(16) .
C11' C12' 1.5250(15) .
N19' C13' 1.4685(14) .
N19' C26' 1.3795(16) .
N19' C20' 1.3790(16) .
C15' C14' 1.5136(16) .
C13' C14' 1.5179(17) .
C13' C12' 1.5193(17) .
C6' N1' 1.4690(16) .
C6' C5' 1.5302(17) .
C6' C7' 1.5341(16) .
N1' C2' 1.4629(16) .
N1' C10' 1.4645(17) .
C26' C25' 1.3998(18) .
C2' C3' 1.5192(19) .
C17' C5' 1.5236(19) .
C5' C4' 1.5305(17) .
C25' C24' 1.3840(19) .
C23' C22' 1.375(2) .
C23' C24' 1.401(2) .
C20' C21' 1.3647(18) .
C8' C7' 1.5290(17) .
C8' C9' 1.518(2) .
C10' C9' 1.5202(19) .
C4' C3' 1.524(2) .
N1 C6 1.4723(15) .
N1 C2 1.4666(16) .
N1 C10 1.4714(16) .
N16 C11 1.4778(15) .
N16 C15 1.3407(16) .
N16 C17 1.4609(15) .
C11 C7 1.5428(16) .
C11 C12 1.5188(16) .
O18 C15 1.2391(17) .
C6 C7 1.5359(16) .
C6 C5 1.5382(16) .
C7 C8 1.5352(17) .
C26 N19 1.3792(19) .
C26 C25 1.400(2) .
C26 C27 1.413(2) .
C15 C14 1.5122(18) .
C17 C5 1.5242(17) .
C9 C8 1.5224(18) .
C9 C10 1.5151(19) .
C3 C2 1.516(2) .
C3 C4 1.526(2) .
N19 C13 1.4675(17) .
N19 C20 1.3862(18) .
C25 C24 1.377(2) .
C12 C13 1.5225(18) .
C27 C21 1.425(2) .
C27 C22 1.402(2) .
C23 C24 1.400(3) .
C23 C22 1.375(3) .
C14 C13 1.5168(19) .
C5 C4 1.5262(17) .
C21 C20 1.353(2) .
